data_4519461
loop_
_publ_author_name
'Abdel Rahman Al Ahmad'
'Thierry Maris'
'Christian Pellerin'
'James D. Wuest'

_publ_section_title
;
 Adding a Pinch of Salt: Using Ionic Mixed-Crystal Seeds to Search for New
 Solid Forms
;
_journal_name_full 'Crystal Growth & Design'
_journal_page_first 7472
_journal_page_last 7481
_journal_paper_doi 10.1021/acs.cgd.3c00884
_journal_volume 23
_journal_year 2023
_chemical_formula_moiety 'C12 H14 N2, 0.544(I), 1.456(Br)'
_chemical_formula_sum 'C12 H14 Br1.46 I0.54 N2'
_chemical_formula_weight 371.92
_chemical_name_common 'Paraquat Iodide Bromide 0.54:1.46'
_chemical_name_systematic
;
1,1'-dimethyl-4,4'-bipyridin-1-ium iodide bromide
;
_space_group_crystal_system monoclinic
_space_group_IT_number 14
_space_group_name_Hall '-P 2ybc'
_space_group_name_H-M_alt 'P 1 21/c 1'
_atom_sites_solution_hydrogens geom
_atom_sites_solution_primary dual
_cell_angle_alpha 90
_cell_angle_beta 95.946(4)
_cell_angle_gamma 90
_cell_formula_units_Z 2
_cell_length_a 5.9640(5)
_cell_length_b 8.1119(7)
_cell_length_c 13.6647(12)
_cell_measurement_reflns_used 4274
_cell_measurement_temperature 150
_cell_measurement_theta_max 54.857
_cell_measurement_theta_min 2.829
_cell_volume 657.53(10)
_computing_cell_refinement
;
SAINT (2020) V8.40B; Integration Software for Single Crystal Data.
Bruker AXS Inc., Madison, WI 53719-1173.
;
_computing_data_collection
;
APEX 3 (2019) Bruker AXS Inc., Madison, WI 53719-1173.
;
_computing_data_reduction
;
SAINT (2020) V8.40B; Integration Software for Single Crystal Data.
Bruker AXS Inc., Madison, WI 53719-1173.
;
_computing_molecular_graphics 'Olex2 1.5 (Dolomanov et al., 2009)'
_computing_publication_material 'Olex2 1.5 (Dolomanov et al., 2009)'
_computing_structure_refinement 'XL  (Sheldrick, 2008)'
_computing_structure_solution 'SHELXT 2018/2 (Sheldrick, 2018)'
_diffrn_ambient_temperature 150
_diffrn_detector 'CMOS Area detector'
_diffrn_detector_area_resol_mean 10.42
_diffrn_detector_type 'Bruker CMOS Photon III '
_diffrn_measured_fraction_theta_full 0.970
_diffrn_measured_fraction_theta_max 0.956
_diffrn_measurement_device 'k-geometry diffractometer'
_diffrn_measurement_device_type 'Bruker Venture Metaljet'
_diffrn_measurement_method '\w and \f scans'
_diffrn_radiation_collimation 'Focusing mirrors'
_diffrn_radiation_monochromator 'Helios MX Mirror Optics'
_diffrn_radiation_probe x-ray
_diffrn_radiation_type 'Ga K\a'
_diffrn_radiation_wavelength 1.34139
_diffrn_reflns_av_R_equivalents 0.0443
_diffrn_reflns_av_unetI/netI 0.0390
_diffrn_reflns_Laue_measured_fraction_full 0.970
_diffrn_reflns_Laue_measured_fraction_max 0.956
_diffrn_reflns_limit_h_max 7
_diffrn_reflns_limit_h_min -6
_diffrn_reflns_limit_k_max 9
_diffrn_reflns_limit_k_min -9
_diffrn_reflns_limit_l_max 15
_diffrn_reflns_limit_l_min -16
_diffrn_reflns_number 4610
_diffrn_reflns_point_group_measured_fraction_full 0.970
_diffrn_reflns_point_group_measured_fraction_max 0.956
_diffrn_reflns_theta_full 53.594
_diffrn_reflns_theta_max 55.124
_diffrn_reflns_theta_min 5.525
_diffrn_source 'Metal Jet'
_diffrn_source_current 2.86
_diffrn_source_power 0.19937059999999998
_diffrn_source_target Ga
_diffrn_source_type 'Gallium Liquid Metal Jet Source'
_diffrn_source_voltage 69.71
_exptl_absorpt_coefficient_mu 10.721
_exptl_absorpt_correction_T_max 0.1122
_exptl_absorpt_correction_T_min 0.0108
_exptl_absorpt_correction_type multi-scan
_exptl_absorpt_process_details
;
SADABS-2016/2 (Bruker,2016/2) was used for absorption correction.
wR2(int) was 0.1559 before and 0.0856 after correction.
The Ratio of minimum to maximum transmission is 0.0963.
The \l/2 correction factor is Not present.
;
_exptl_crystal_colour 'clear light orange'
_exptl_crystal_colour_lustre clear
_exptl_crystal_colour_modifier light
_exptl_crystal_colour_primary orange
_exptl_crystal_density_diffrn 1.878
_exptl_crystal_description block
_exptl_crystal_F_000 360
_exptl_crystal_size_max 0.17
_exptl_crystal_size_mid 0.09
_exptl_crystal_size_min 0.06
_refine_diff_density_max 1.134
_refine_diff_density_min -0.721
_refine_diff_density_rms 0.153
_refine_ls_extinction_coef .
_refine_ls_extinction_method none
_refine_ls_goodness_of_fit_ref 1.127
_refine_ls_hydrogen_treatment constr
_refine_ls_matrix_type full
_refine_ls_number_parameters 78
_refine_ls_number_reflns 1204
_refine_ls_number_restraints 0
_refine_ls_restrained_S_all 1.127
_refine_ls_R_factor_all 0.0510
_refine_ls_R_factor_gt 0.0478
_refine_ls_shift/su_max 0.000
_refine_ls_shift/su_mean 0.000
_refine_ls_structure_factor_coef Fsqd
_refine_ls_weighting_details 'w=1/[\s^2^(Fo^2^)+(0.0782P)^2^+0.7343P] where P=(Fo^2^+2Fc^2^)/3'
_refine_ls_weighting_scheme calc
_refine_ls_wR_factor_gt 0.1275
_refine_ls_wR_factor_ref 0.1305
_reflns_Friedel_coverage 0.000
_reflns_Friedel_fraction_full .
_reflns_Friedel_fraction_max .
_reflns_number_gt 1097
_reflns_number_total 1204
_reflns_threshold_expression 'I > 2\s(I)'
_cod_data_source_file S16_Pq-Br_1_46_I_0_54_P21_c.cif
_cod_data_source_block jw25331
_cod_database_code 4519461

loop_
_space_group_symop_id
_space_group_symop_operation_xyz
1 'x, y, z'
2 '-x, y+1/2, -z+1/2'
3 '-x, -y, -z'
4 'x, -y-1/2, z-1/2'

loop_
_atom_site_label
_atom_site_type_symbol
_atom_site_fract_x
_atom_site_fract_y
_atom_site_fract_z
_atom_site_U_iso_or_equiv
_atom_site_adp_type
_atom_site_occupancy
_atom_site_site_symmetry_order
_atom_site_calc_flag
_atom_site_refinement_flags_posn
_atom_site_refinement_flags_adp
_atom_site_refinement_flags_occupancy
_atom_site_disorder_assembly
_atom_site_disorder_group
C1 C 0.6384(9) 0.8219(7) 0.3623(4) 0.0560(13) Uani 1 1 d . . . . .
H1 H 0.593872 0.798009 0.295068 0.067 Uiso 1 1 calc R U . . .
N1 N 0.5202(7) 0.7581(5) 0.4329(3) 0.0489(10) Uani 1 1 d . . . . .
C2 C 0.8217(9) 0.9207(6) 0.3873(4) 0.0522(13) Uani 1 1 d . . . . .
H2 H 0.897992 0.969595 0.336923 0.063 Uiso 1 1 calc R U . . .
C3 C 0.8975(9) 0.9502(6) 0.4856(4) 0.0473(11) Uani 1 1 d . . . . .
C4 C 0.7722(9) 0.8808(6) 0.5572(4) 0.0522(12) Uani 1 1 d . . . . .
H4 H 0.817583 0.898218 0.625100 0.063 Uiso 1 1 calc R U . . .
C5 C 0.5859(9) 0.7887(6) 0.5290(4) 0.0512(12) Uani 1 1 d . . . . .
H5 H 0.500145 0.745008 0.577737 0.061 Uiso 1 1 calc R U . . .
C6 C 0.3221(9) 0.6531(7) 0.4028(4) 0.0562(13) Uani 1 1 d . . . . .
H6A H 0.222053 0.710271 0.352404 0.084 Uiso 1 1 calc R U . . .
H6B H 0.240569 0.630668 0.460096 0.084 Uiso 1 1 calc R U . . .
H6C H 0.372338 0.548930 0.376114 0.084 Uiso 1 1 calc R U . . .
Br1 Br 0.8222(18) 0.4105(11) 0.3252(8) 0.0489(8) Uani 0.728(12) 1 d . . P A 1
I1 I 0.833(3) 0.4330(18) 0.3237(13) 0.0489(8) Uani 0.272(12) 1 d . . P A 2

loop_
_atom_site_aniso_label
_atom_site_aniso_U_11
_atom_site_aniso_U_22
_atom_site_aniso_U_33
_atom_site_aniso_U_23
_atom_site_aniso_U_13
_atom_site_aniso_U_12
C1 0.054(3) 0.062(3) 0.054(3) -0.002(2) 0.016(2) -0.003(2)
N1 0.044(2) 0.043(2) 0.060(2) 0.0006(17) 0.0066(17) 0.0034(17)
C2 0.044(3) 0.057(3) 0.057(3) 0.004(2) 0.011(2) -0.001(2)
C3 0.045(3) 0.041(2) 0.057(3) 0.003(2) 0.010(2) 0.007(2)
C4 0.055(3) 0.048(3) 0.055(3) 0.006(2) 0.010(2) 0.001(2)
C5 0.049(3) 0.047(3) 0.057(3) 0.005(2) 0.006(2) 0.000(2)
C6 0.045(3) 0.050(3) 0.074(3) -0.004(3) 0.009(2) -0.009(2)
Br1 0.0483(10) 0.045(2) 0.0546(5) 0.0014(13) 0.0122(5) -0.0042(13)
I1 0.0483(10) 0.045(2) 0.0546(5) 0.0014(13) 0.0122(5) -0.0042(13)

loop_
_atom_type_symbol
_atom_type_description
_atom_type_scat_dispersion_real
_atom_type_scat_dispersion_imag
_atom_type_scat_source
C C 0.0137 0.0067 'International Tables Vol C Tables 4.2.6.8 and 6.1.1.4'
H H 0.0000 0.0000 'International Tables Vol C Tables 4.2.6.8 and 6.1.1.4'
Br Br -0.9338 1.0006 'International Tables Vol C Tables 4.2.6.8 and 6.1.1.4'
I I 0.0030 5.4350 'International Tables Vol C Tables 4.2.6.8 and 6.1.1.4'
N N 0.0241 0.0134 'International Tables Vol C Tables 4.2.6.8 and 6.1.1.4'

loop_
_geom_angle_atom_site_label_1
_geom_angle_atom_site_label_2
_geom_angle_atom_site_label_3
_geom_angle
_geom_angle_site_symmetry_1
_geom_angle_site_symmetry_3
N1 C1 H1 119.7 . .
N1 C1 C2 120.5(5) . .
C2 C1 H1 119.7 . .
C1 N1 C6 118.8(5) . .
C5 N1 C1 120.0(4) . .
C5 N1 C6 121.2(4) . .
C1 C2 H2 119.6 . .
C1 C2 C3 120.8(5) . .
C3 C2 H2 119.6 . .
C2 C3 C3 121.7(6) . 3_776
C2 C3 C4 117.3(5) . .
C4 C3 C3 121.1(6) . 3_776
C3 C4 H4 120.0 . .
C5 C4 C3 119.9(5) . .
C5 C4 H4 120.0 . .
N1 C5 C4 121.5(5) . .
N1 C5 H5 119.3 . .
C4 C5 H5 119.3 . .
N1 C6 H6A 109.5 . .
N1 C6 H6B 109.5 . .
N1 C6 H6C 109.5 . .
H6A C6 H6B 109.5 . .
H6A C6 H6C 109.5 . .
H6B C6 H6C 109.5 . .

loop_
_geom_bond_atom_site_label_1
_geom_bond_atom_site_label_2
_geom_bond_distance
_geom_bond_site_symmetry_2
C1 H1 0.9500 .
C1 N1 1.355(7) .
C1 C2 1.369(8) .
N1 C5 1.354(6) .
N1 C6 1.479(7) .
C2 H2 0.9500 .
C2 C3 1.394(8) .
C3 C3 1.484(11) 3_776
C3 C4 1.408(7) .
C4 H4 0.9500 .
C4 C5 1.361(8) .
C5 H5 0.9500 .
C6 H6A 0.9800 .
C6 H6B 0.9800 .
C6 H6C 0.9800 .

loop_
_geom_torsion_atom_site_label_1
_geom_torsion_atom_site_label_2
_geom_torsion_atom_site_label_3
_geom_torsion_atom_site_label_4
_geom_torsion
_geom_torsion_site_symmetry_1
_geom_torsion_site_symmetry_2
_geom_torsion_site_symmetry_3
_geom_torsion_site_symmetry_4
C1 N1 C5 C4 -1.1(7) . . . .
C1 C2 C3 C3 176.9(6) . . . 3_776
C1 C2 C3 C4 -2.8(7) . . . .
N1 C1 C2 C3 3.5(8) . . . .
C2 C1 N1 C5 -1.5(8) . . . .
C2 C1 N1 C6 179.5(5) . . . .
C2 C3 C4 C5 0.3(7) . . . .
C3 C3 C4 C5 -179.4(5) 3_776 . . .
C3 C4 C5 N1 1.7(8) . . . .
C6 N1 C5 C4 177.9(5) . . . .

_cod_database_fobs_code 4519461
